data_4077652
loop_
_publ_author_name
'Kuczkowski, Andreas'
'Thomas, Florian'
'Schulz, Stephan'
'Nieger, Martin'

_publ_section_title
;
 Synthesis and X-ray Crystal Structures of Novel Al&#x2212;Bi and
 Ga&#x2212;Bi Compounds&#x2020;
;
_journal_issue 26
_journal_name_full Organometallics
_journal_page_first 5758
_journal_paper_doi 10.1021/om0007365
_journal_volume 19
_journal_year 2000
_chemical_formula_sum 'C15 H42 Bi Ga Si3'
_chemical_formula_weight 585.46
_chemical_name_systematic
; 
 Tris(trimethylsilyl)bismutan-tri-ethylgallium-Addukt 
;
_space_group_IT_number 14
_symmetry_cell_setting monoclinic
_symmetry_space_group_name_Hall '-P 2ybc'
_symmetry_space_group_name_H-M 'P 1 21/c 1'
_atom_sites_solution_hydrogens geom
_atom_sites_solution_primary Patterson
_atom_sites_solution_secondary difmap
_audit_creation_method SHELXL-97
_cell_angle_alpha 90.00
_cell_angle_beta 91.649(4)
_cell_angle_gamma 90.00
_cell_formula_units_Z 4
_cell_length_a 15.0169(10)
_cell_length_b 10.0777(7)
_cell_length_c 17.0582(8)
_cell_measurement_reflns_used 9654
_cell_measurement_temperature 123(2)
_cell_measurement_theta_max 28.3
_cell_measurement_theta_min 2.5
_cell_volume 2580.4(3)
_computing_cell_refinement DENZO-SMN
_computing_data_collection Collect
_computing_data_reduction DENZO-SMN
_computing_molecular_graphics XP
_computing_publication_material 'SHELXL-97 (Sheldrick, 1997)'
_computing_structure_refinement 'SHELXL-97 (Sheldrick, 1997)'
_computing_structure_solution 'SHELXS-97 (Sheldrick, 1990)'
_diffrn_ambient_temperature 123(2)
_diffrn_measured_fraction_theta_full 0.998
_diffrn_measured_fraction_theta_max 0.998
_diffrn_measurement_device_type 'Nonius KappaCCD'
_diffrn_measurement_method 'rotation in phi and omega, 2 deg.'
_diffrn_radiation_monochromator graphite
_diffrn_radiation_source 'fine-focus sealed tube'
_diffrn_radiation_type MoK\a
_diffrn_radiation_wavelength 0.71073
_diffrn_reflns_av_R_equivalents 0.0701
_diffrn_reflns_av_sigmaI/netI 0.0756
_diffrn_reflns_limit_h_max 17
_diffrn_reflns_limit_h_min -15
_diffrn_reflns_limit_k_max 11
_diffrn_reflns_limit_k_min -8
_diffrn_reflns_limit_l_max 15
_diffrn_reflns_limit_l_min -20
_diffrn_reflns_number 12908
_diffrn_reflns_theta_full 25.00
_diffrn_reflns_theta_max 25.00
_diffrn_reflns_theta_min 2.69
_exptl_absorpt_coefficient_mu 7.988
_exptl_absorpt_correction_T_max '0.6271 (0.6908; theor.)'
_exptl_absorpt_correction_T_min '0.4885 (0.5022; theor.)'
_exptl_absorpt_correction_type 'empirical from multiple relf.'
_exptl_absorpt_process_details 'XEMP (SHELXTL-Plus, Siemens 1991)'
_exptl_crystal_colour colorless
_exptl_crystal_density_diffrn 1.507
_exptl_crystal_density_meas ?
_exptl_crystal_density_method 'not measured'
_exptl_crystal_description plates
_exptl_crystal_F_000 1152
_exptl_crystal_size_max 0.10
_exptl_crystal_size_mid 0.08
_exptl_crystal_size_min 0.05
_refine_diff_density_max '4.521 (near Bi)'
_refine_diff_density_min -1.428
_refine_diff_density_rms 0.191
_refine_ls_extinction_method none
_refine_ls_goodness_of_fit_ref 0.981
_refine_ls_hydrogen_treatment riding
_refine_ls_matrix_type full
_refine_ls_number_parameters 181
_refine_ls_number_reflns 4531
_refine_ls_number_restraints 0
_refine_ls_restrained_S_all 0.981
_refine_ls_R_factor_all 0.0604
_refine_ls_R_factor_gt 0.0434
_refine_ls_shift/su_max 0.001
_refine_ls_shift/su_mean 0.000
_refine_ls_structure_factor_coef Fsqd
_refine_ls_weighting_details 'calc w=1/[\s^2^(Fo^2^)+(0.0545P)^2^+0.0000P] where P=(Fo^2^+2Fc^2^)/3'
_refine_ls_weighting_scheme calc
_refine_ls_wR_factor_gt 0.0984
_refine_ls_wR_factor_ref 0.1023
_reflns_number_gt 3463
_reflns_number_total 4531
_reflns_threshold_expression >2sigma(I)
_cod_data_source_file om0007365.cif
_cod_data_source_block schulz58_compound_2
_cod_depositor_comments
;
The following automatic conversions were performed:

'_exptl_crystal_density_meas' value 'none' was changed to '?' - the
value is perceived as not measured.

Automatic conversion script
Id: cif_fix_values 3008 2015-01-20 13:52:24Z robertas 
;
_cod_original_sg_symbol_H-M 'P2(1)/c (No.14)'
_cod_database_code 4077652

loop_
_symmetry_equiv_pos_as_xyz
'x, y, z'
'-x, y+1/2, -z+1/2'
'-x, -y, -z'
'x, -y-1/2, z-1/2'

loop_
_atom_site_label
_atom_site_type_symbol
_atom_site_fract_x
_atom_site_fract_y
_atom_site_fract_z
_atom_site_U_iso_or_equiv
_atom_site_adp_type
_atom_site_occupancy
_atom_site_symmetry_multiplicity
_atom_site_calc_flag
_atom_site_refinement_flags
Bi1 Bi 0.747710(18) 0.97124(3) 0.855669(16) 0.01960(12) Uani 1 1 d .
Si1 Si 0.61554(15) 1.0552(2) 0.76318(13) 0.0273(6) Uani 1 1 d .
C1 C 0.5137(6) 1.0531(10) 0.8226(5) 0.040(2) Uani 1 1 d .
H1A H 0.5041 0.9634 0.8428 0.059 Uiso 1 1 calc R
H1B H 0.4622 1.0799 0.7897 0.059 Uiso 1 1 calc R
H1C H 0.5212 1.1151 0.8666 0.059 Uiso 1 1 calc R
C2 C 0.6352(6) 1.2248(11) 0.7237(5) 0.051(3) Uani 1 1 d .
H2A H 0.6892 1.2244 0.6928 0.076 Uiso 1 1 calc R
H2B H 0.6427 1.2875 0.7673 0.076 Uiso 1 1 calc R
H2C H 0.5842 1.2516 0.6903 0.076 Uiso 1 1 calc R
C3 C 0.6044(7) 0.9358(11) 0.6796(5) 0.051(3) Uani 1 1 d .
H3A H 0.6587 0.9381 0.6490 0.077 Uiso 1 1 calc R
H3B H 0.5531 0.9607 0.6460 0.077 Uiso 1 1 calc R
H3C H 0.5957 0.8460 0.7000 0.077 Uiso 1 1 calc R
Si2 Si 0.73027(16) 1.1354(3) 0.97467(13) 0.0301(6) Uani 1 1 d .
C4 C 0.6481(7) 1.0537(10) 1.0384(5) 0.047(3) Uani 1 1 d .
H4A H 0.6695 0.9650 1.0529 0.071 Uiso 1 1 calc R
H4B H 0.5907 1.0462 1.0099 0.071 Uiso 1 1 calc R
H4C H 0.6407 1.1069 1.0858 0.071 Uiso 1 1 calc R
C5 C 0.8388(7) 1.1463(11) 1.0293(5) 0.053(3) Uani 1 1 d .
H5A H 0.8828 1.1886 0.9962 0.080 Uiso 1 1 calc R
H5B H 0.8591 1.0569 1.0436 0.080 Uiso 1 1 calc R
H5C H 0.8317 1.1992 1.0769 0.080 Uiso 1 1 calc R
C6 C 0.6912(7) 1.3044(10) 0.9457(6) 0.051(3) Uani 1 1 d .
H6A H 0.7351 1.3457 0.9119 0.077 Uiso 1 1 calc R
H6B H 0.6843 1.3587 0.9927 0.077 Uiso 1 1 calc R
H6C H 0.6339 1.2975 0.9171 0.077 Uiso 1 1 calc R
Si3 Si 0.88821(15) 1.0709(3) 0.78857(13) 0.0283(5) Uani 1 1 d .
C7 C 0.9865(6) 1.0060(10) 0.8448(5) 0.043(3) Uani 1 1 d .
H7A H 0.9861 0.9088 0.8431 0.064 Uiso 1 1 calc R
H7B H 0.9841 1.0358 0.8993 0.064 Uiso 1 1 calc R
H7C H 1.0411 1.0392 0.8215 0.064 Uiso 1 1 calc R
C8 C 0.8893(7) 1.0110(11) 0.6847(5) 0.051(3) Uani 1 1 d .
H8A H 0.8876 0.9138 0.6839 0.077 Uiso 1 1 calc R
H8B H 0.9437 1.0419 0.6601 0.077 Uiso 1 1 calc R
H8C H 0.8372 1.0460 0.6557 0.077 Uiso 1 1 calc R
C9 C 0.8912(6) 1.2540(10) 0.7929(6) 0.046(3) Uani 1 1 d .
H9A H 0.8392 1.2902 0.7643 0.069 Uiso 1 1 calc R
H9B H 0.9457 1.2861 0.7690 0.069 Uiso 1 1 calc R
H9C H 0.8904 1.2828 0.8478 0.069 Uiso 1 1 calc R
Ga1 Ga 0.74867(6) 0.68248(9) 0.88930(5) 0.0268(2) Uani 1 1 d .
C10 C 0.6176(6) 0.6527(9) 0.8799(5) 0.033(2) Uani 1 1 d .
H10A H 0.5934 0.7061 0.8355 0.039 Uiso 1 1 calc R
H10B H 0.6067 0.5581 0.8671 0.039 Uiso 1 1 calc R
C11 C 0.5665(6) 0.6873(12) 0.9526(5) 0.055(3) Uani 1 1 d .
H11A H 0.5029 0.6703 0.9428 0.082 Uiso 1 1 calc R
H11B H 0.5755 0.7813 0.9653 0.082 Uiso 1 1 calc R
H11C H 0.5882 0.6326 0.9967 0.082 Uiso 1 1 calc R
C12 C 0.8057(6) 0.6819(10) 0.9953(5) 0.039(2) Uani 1 1 d .
H12A H 0.7731 0.7448 1.0286 0.047 Uiso 1 1 calc R
H12B H 0.7988 0.5923 1.0181 0.047 Uiso 1 1 calc R
C13 C 0.9045(6) 0.7186(13) 0.9992(6) 0.060(3) Uani 1 1 d .
H13A H 0.9263 0.7164 1.0539 0.090 Uiso 1 1 calc R
H13B H 0.9124 0.8081 0.9779 0.090 Uiso 1 1 calc R
H13C H 0.9382 0.6550 0.9683 0.090 Uiso 1 1 calc R
C14 C 0.8215(6) 0.6289(10) 0.7984(5) 0.039(2) Uani 1 1 d .
H14A H 0.8712 0.6928 0.7936 0.046 Uiso 1 1 calc R
H14B H 0.8479 0.5407 0.8095 0.046 Uiso 1 1 calc R
C15 C 0.7702(7) 0.6225(12) 0.7207(5) 0.060(3) Uani 1 1 d .
H15A H 0.8105 0.5963 0.6793 0.090 Uiso 1 1 calc R
H15B H 0.7448 0.7099 0.7085 0.090 Uiso 1 1 calc R
H15C H 0.7221 0.5572 0.7242 0.090 Uiso 1 1 calc R

loop_
_atom_site_aniso_label
_atom_site_aniso_U_11
_atom_site_aniso_U_22
_atom_site_aniso_U_33
_atom_site_aniso_U_23
_atom_site_aniso_U_13
_atom_site_aniso_U_12
Bi1 0.01663(17) 0.01598(18) 0.02621(18) 0.00084(13) 0.00118(11) 0.00058(14)
Si1 0.0204(12) 0.0299(16) 0.0316(13) 0.0069(10) -0.0008(9) 0.0017(10)
C1 0.022(5) 0.050(7) 0.047(6) 0.004(4) 0.004(4) 0.001(4)
C2 0.041(6) 0.060(8) 0.050(6) 0.024(5) -0.008(5) 0.006(6)
C3 0.046(6) 0.064(8) 0.042(6) -0.003(5) -0.012(4) 0.017(6)
Si2 0.0292(14) 0.0284(14) 0.0330(12) -0.0074(11) 0.0035(9) -0.0009(11)
C4 0.045(6) 0.063(8) 0.035(5) -0.009(5) 0.016(4) -0.002(5)
C5 0.055(7) 0.061(8) 0.043(6) -0.011(5) -0.002(5) -0.006(6)
C6 0.053(7) 0.044(7) 0.058(6) -0.010(5) 0.007(5) 0.006(5)
Si3 0.0212(12) 0.0301(14) 0.0338(13) 0.0042(11) 0.0056(9) -0.0011(11)
C7 0.025(5) 0.061(8) 0.042(6) -0.001(5) 0.000(4) 0.003(5)
C8 0.035(6) 0.078(9) 0.041(6) 0.001(5) 0.016(4) -0.007(5)
C9 0.035(6) 0.038(6) 0.066(7) 0.008(5) 0.011(5) -0.006(5)
Ga1 0.0235(5) 0.0213(5) 0.0354(5) 0.0012(4) -0.0048(4) 0.0001(4)
C10 0.032(5) 0.023(5) 0.042(5) 0.006(4) -0.001(4) -0.003(4)
C11 0.031(6) 0.083(9) 0.051(6) -0.003(6) 0.002(4) -0.001(6)
C12 0.046(6) 0.034(6) 0.036(5) 0.006(4) -0.005(4) -0.005(5)
C13 0.046(7) 0.078(9) 0.054(6) 0.018(6) -0.019(5) -0.013(6)
C14 0.030(5) 0.036(6) 0.049(5) -0.005(4) -0.003(4) 0.018(5)
C15 0.054(7) 0.080(9) 0.046(6) -0.021(6) -0.001(5) 0.034(7)

loop_
_atom_type_symbol
_atom_type_description
_atom_type_scat_dispersion_real
_atom_type_scat_dispersion_imag
_atom_type_scat_source
C C 0.0033 0.0016 'International Tables Vol C Tables 4.2.6.8 and 6.1.1.4'
H H 0.0000 0.0000 'International Tables Vol C Tables 4.2.6.8 and 6.1.1.4'
Si Si 0.0817 0.0704 'International Tables Vol C Tables 4.2.6.8 and 6.1.1.4'
Ga Ga 0.2307 1.6083 'International Tables Vol C Tables 4.2.6.8 and 6.1.1.4'
Bi Bi -4.1077 10.2566 'International Tables Vol C Tables 4.2.6.8 and 6.1.1.4'

loop_
_geom_angle_atom_site_label_1
_geom_angle_atom_site_label_2
_geom_angle_atom_site_label_3
_geom_angle
Si3 Bi1 Si2 101.20(8)
Si3 Bi1 Si1 102.51(7)
Si2 Bi1 Si1 99.75(8)
Si3 Bi1 Ga1 117.36(6)
Si2 Bi1 Ga1 117.82(6)
Si1 Bi1 Ga1 115.43(6)
C1 Si1 C2 110.4(4)
C1 Si1 C3 110.6(5)
C2 Si1 C3 109.1(5)
C1 Si1 Bi1 106.7(3)
C2 Si1 Bi1 112.7(3)
C3 Si1 Bi1 107.4(3)
Si1 C1 H1A 109.5
Si1 C1 H1B 109.5
H1A C1 H1B 109.5
Si1 C1 H1C 109.5
H1A C1 H1C 109.5
H1B C1 H1C 109.5
Si1 C2 H2A 109.5
Si1 C2 H2B 109.5
H2A C2 H2B 109.5
Si1 C2 H2C 109.5
H2A C2 H2C 109.5
H2B C2 H2C 109.5
Si1 C3 H3A 109.5
Si1 C3 H3B 109.5
H3A C3 H3B 109.5
Si1 C3 H3C 109.5
H3A C3 H3C 109.5
H3B C3 H3C 109.5
C5 Si2 C4 108.7(5)
C5 Si2 C6 110.1(5)
C4 Si2 C6 110.5(5)
C5 Si2 Bi1 108.5(3)
C4 Si2 Bi1 104.7(3)
C6 Si2 Bi1 114.0(3)
Si2 C4 H4A 109.5
Si2 C4 H4B 109.5
H4A C4 H4B 109.5
Si2 C4 H4C 109.5
H4A C4 H4C 109.5
H4B C4 H4C 109.5
Si2 C5 H5A 109.5
Si2 C5 H5B 109.5
H5A C5 H5B 109.5
Si2 C5 H5C 109.5
H5A C5 H5C 109.5
H5B C5 H5C 109.5
Si2 C6 H6A 109.5
Si2 C6 H6B 109.5
H6A C6 H6B 109.5
Si2 C6 H6C 109.5
H6A C6 H6C 109.5
H6B C6 H6C 109.5
C9 Si3 C7 108.2(5)
C9 Si3 C8 111.0(5)
C7 Si3 C8 110.3(5)
C9 Si3 Bi1 112.5(3)
C7 Si3 Bi1 106.1(3)
C8 Si3 Bi1 108.6(3)
Si3 C7 H7A 109.5
Si3 C7 H7B 109.5
H7A C7 H7B 109.5
Si3 C7 H7C 109.5
H7A C7 H7C 109.5
H7B C7 H7C 109.5
Si3 C8 H8A 109.5
Si3 C8 H8B 109.5
H8A C8 H8B 109.5
Si3 C8 H8C 109.5
H8A C8 H8C 109.5
H8B C8 H8C 109.5
Si3 C9 H9A 109.5
Si3 C9 H9B 109.5
H9A C9 H9B 109.5
Si3 C9 H9C 109.5
H9A C9 H9C 109.5
H9B C9 H9C 109.5
C12 Ga1 C10 118.2(4)
C12 Ga1 C14 118.4(4)
C10 Ga1 C14 117.3(4)
C12 Ga1 Bi1 100.3(3)
C10 Ga1 Bi1 97.6(3)
C14 Ga1 Bi1 96.6(3)
C11 C10 Ga1 114.9(6)
C11 C10 H10A 108.5
Ga1 C10 H10A 108.5
C11 C10 H10B 108.5
Ga1 C10 H10B 108.5
H10A C10 H10B 107.5
C10 C11 H11A 109.5
C10 C11 H11B 109.5
H11A C11 H11B 109.5
C10 C11 H11C 109.5
H11A C11 H11C 109.5
H11B C11 H11C 109.5
C13 C12 Ga1 115.7(6)
C13 C12 H12A 108.4
Ga1 C12 H12A 108.4
C13 C12 H12B 108.4
Ga1 C12 H12B 108.4
H12A C12 H12B 107.4
C12 C13 H13A 109.5
C12 C13 H13B 109.5
H13A C13 H13B 109.5
C12 C13 H13C 109.5
H13A C13 H13C 109.5
H13B C13 H13C 109.5
C15 C14 Ga1 114.5(6)
C15 C14 H14A 108.6
Ga1 C14 H14A 108.6
C15 C14 H14B 108.6
Ga1 C14 H14B 108.6
H14A C14 H14B 107.6
C14 C15 H15A 109.5
C14 C15 H15B 109.5
H15A C15 H15B 109.5
C14 C15 H15C 109.5
H15A C15 H15C 109.5
H15B C15 H15C 109.5

loop_
_geom_bond_atom_site_label_1
_geom_bond_atom_site_label_2
_geom_bond_distance
Bi1 Si3 2.628(2)
Bi1 Si2 2.638(2)
Bi1 Si1 2.639(2)
Bi1 Ga1 2.9660(10)
Si1 C1 1.858(8)
Si1 C2 1.864(10)
Si1 C3 1.869(10)
C1 H1A 0.9800
C1 H1B 0.9800
C1 H1C 0.9800
C2 H2A 0.9800
C2 H2B 0.9800
C2 H2C 0.9800
C3 H3A 0.9800
C3 H3B 0.9800
C3 H3C 0.9800
Si2 C5 1.857(10)
Si2 C4 1.860(9)
Si2 C6 1.863(10)
C4 H4A 0.9800
C4 H4B 0.9800
C4 H4C 0.9800
C5 H5A 0.9800
C5 H5B 0.9800
C5 H5C 0.9800
C6 H6A 0.9800
C6 H6B 0.9800
C6 H6C 0.9800
Si3 C9 1.847(11)
Si3 C7 1.855(9)
Si3 C8 1.872(10)
C7 H7A 0.9800
C7 H7B 0.9800
C7 H7C 0.9800
C8 H8A 0.9800
C8 H8B 0.9800
C8 H8C 0.9800
C9 H9A 0.9800
C9 H9B 0.9800
C9 H9C 0.9800
Ga1 C12 1.978(8)
Ga1 C10 1.994(8)
Ga1 C14 1.997(8)
C10 C11 1.516(12)
C10 H10A 0.9900
C10 H10B 0.9900
C11 H11A 0.9800
C11 H11B 0.9800
C11 H11C 0.9800
C12 C13 1.530(12)
C12 H12A 0.9900
C12 H12B 0.9900
C13 H13A 0.9800
C13 H13B 0.9800
C13 H13C 0.9800
C14 C15 1.516(12)
C14 H14A 0.9900
C14 H14B 0.9900
C15 H15A 0.9800
C15 H15B 0.9800
C15 H15C 0.9800

loop_
_geom_torsion_atom_site_label_1
_geom_torsion_atom_site_label_2
_geom_torsion_atom_site_label_3
_geom_torsion_atom_site_label_4
_geom_torsion
Si3 Bi1 Si1 C1 -157.3(3)
Si2 Bi1 Si1 C1 -53.4(3)
Ga1 Bi1 Si1 C1 73.9(3)
Si3 Bi1 Si1 C2 -36.0(4)
Si2 Bi1 Si1 C2 67.9(4)
Ga1 Bi1 Si1 C2 -164.8(4)
Si3 Bi1 Si1 C3 84.1(4)
Si2 Bi1 Si1 C3 -172.0(4)
Ga1 Bi1 Si1 C3 -44.7(4)
Si3 Bi1 Si2 C5 -52.2(4)
Si1 Bi1 Si2 C5 -157.2(4)
Ga1 Bi1 Si2 C5 77.1(4)
Si3 Bi1 Si2 C4 -168.2(4)
Si1 Bi1 Si2 C4 86.9(4)
Ga1 Bi1 Si2 C4 -38.8(4)
Si3 Bi1 Si2 C6 70.9(4)
Si1 Bi1 Si2 C6 -34.1(4)
Ga1 Bi1 Si2 C6 -159.7(4)
Si2 Bi1 Si3 C9 -36.4(4)
Si1 Bi1 Si3 C9 66.3(4)
Ga1 Bi1 Si3 C9 -166.1(3)
Si2 Bi1 Si3 C7 81.7(3)
Si1 Bi1 Si3 C7 -175.5(3)
Ga1 Bi1 Si3 C7 -47.9(3)
Si2 Bi1 Si3 C8 -159.7(4)
Si1 Bi1 Si3 C8 -57.0(4)
Ga1 Bi1 Si3 C8 70.6(4)
Si3 Bi1 Ga1 C12 89.0(3)
Si2 Bi1 Ga1 C12 -32.3(3)
Si1 Bi1 Ga1 C12 -149.9(3)
Si3 Bi1 Ga1 C10 -150.3(2)
Si2 Bi1 Ga1 C10 88.3(2)
Si1 Bi1 Ga1 C10 -29.3(2)
Si3 Bi1 Ga1 C14 -31.5(3)
Si2 Bi1 Ga1 C14 -152.9(3)
Si1 Bi1 Ga1 C14 89.5(3)
C12 Ga1 C10 C11 24.0(8)
C14 Ga1 C10 C11 176.4(7)
Bi1 Ga1 C10 C11 -82.1(7)
C10 Ga1 C12 C13 -174.3(7)
C14 Ga1 C12 C13 33.6(9)
Bi1 Ga1 C12 C13 -69.7(8)
C12 Ga1 C14 C15 175.6(8)
C10 Ga1 C14 C15 23.3(10)
Bi1 Ga1 C14 C15 -78.9(8)
